data_2004069
loop_
_publ_author_name
'Magotra, D. K.'
'Gupta, V. K.'
Rajnikant
'Goswami, K. N.'
'Thappa, R. K.'

_publ_section_title
;
 Archangelin
;
_journal_issue 10
_journal_name_full 'Acta Crystallographica Section C'
_journal_page_first 2196
_journal_page_last 2198
_journal_paper_doi 10.1107/S0108270195005506
_journal_volume 51
_journal_year 1995
_chemical_formula_sum 'C21 H22 O4'
_chemical_formula_weight 338.4
_space_group_IT_number 14
_symmetry_cell_setting monoclinic
_symmetry_space_group_name_Hall '-P 2yn'
_symmetry_space_group_name_H-M 'P 1 21/n 1'
_atom_type_scat_source IntTabC
_cell_angle_alpha 90
_cell_angle_beta 115.10(2)
_cell_angle_gamma 90
_cell_formula_units_Z 4
_cell_length_a 6.732(2)
_cell_length_b 24.375(4)
_cell_length_c 12.027(3)
_cell_measurement_reflns_used 25
_cell_measurement_temperature 293
_cell_measurement_theta_max 13.8
_cell_measurement_theta_min 8.1
_cell_volume 1787.2(8)
_computing_cell_refinement 'CAD-4 Software'
_computing_data_collection 'CAD-4 Software (Enraf-Nonius, 1989)'
_computing_data_reduction 'local program'
_computing_molecular_graphics 'ORTEPII (Johnson, 1976)'
_computing_publication_material 'PARST (Nardelli, 1983)'
_computing_structure_refinement 'SHELXL93 (Sheldrick, 1993)'
_computing_structure_solution 'SHELXS86 (Sheldrick, 1985)'
_diffrn_measurement_device 'Enraf-Nonius CAD-4'
_diffrn_measurement_method \w/2\q
_diffrn_radiation_type MoK\a
_diffrn_radiation_wavelength 0.71073
_diffrn_reflns_av_R_equivalents 0.017
_diffrn_reflns_limit_h_max 0
_diffrn_reflns_limit_h_min -7
_diffrn_reflns_limit_k_max 0
_diffrn_reflns_limit_k_min -28
_diffrn_reflns_limit_l_max 14
_diffrn_reflns_limit_l_min -12
_diffrn_reflns_number 2944
_diffrn_reflns_theta_max 25
_diffrn_standards_decay_% 2
_diffrn_standards_interval_count 100
_diffrn_standards_number 2
_exptl_absorpt_coefficient_mu 0.080
_exptl_absorpt_correction_type none
_exptl_crystal_colour transparent
_exptl_crystal_density_diffrn 1.258
_exptl_crystal_description 'rectangular prism'
_exptl_crystal_size_max 0.35
_exptl_crystal_size_mid 0.20
_exptl_crystal_size_min 0.17
_refine_diff_density_max 0.29
_refine_diff_density_min -0.16
_refine_ls_goodness_of_fit_obs 0.679
_refine_ls_hydrogen_treatment refall
_refine_ls_number_parameters 315
_refine_ls_number_reflns 1938
_refine_ls_R_factor_obs 0.051
_refine_ls_shift/esd_max '0.496 (for U~iso~ H232)'
_refine_ls_structure_factor_coef F
_refine_ls_weighting_scheme
;
w = 1/[\s^2^(F~o~)^2^ + (0.1588P)^2^ + 2.79P] where
P = (F~o~^2^ + 2F~c~^2^)/3
;
_refine_ls_wR_factor_obs 0.154
_reflns_number_observed 1938
_reflns_number_total 2695
_reflns_observed_criterion F>4\s(F)
_cod_data_source_file vj1022.cif
_cod_data_source_block vj1022a
_cod_original_cell_volume 1787.2
_cod_original_sg_symbol_H-M 'P 21/n'
_cod_database_code 2004069

loop_
_symmetry_equiv_pos_as_xyz
x,y,z
1/2+x,1/2-y,1/2+z
-x,-y,-z
1/2-x,1/2+y,1/2-z

loop_
_atom_site_label
_atom_site_fract_x
_atom_site_fract_y
_atom_site_fract_z
_atom_site_U_iso_or_equiv
O1 .0077(4) 0.5739(1) 0.2230(2) .0522(11)
C2 -.0628(6) .5319(2) .1381(3) .0535(16)
C3 -.0135(6) .4829(2) .1899(3) .0481(14)
C4 .1951(5) .4600(1) .4280(3) .0384(11)
C5 .3842(5) .4584(1) .6567(3) .0416(14)
C6 .4721(5) .4851(1) .7636(3) .0478(14)
C7 .4778(5) .5442(1) .7684(3) .0469(14)
O7 .5592(5) .5723(1) .8590(2) .0668(13)
O8 .3819(3) .5714(1) .6579(2) .0444(10)
C9 .1997(5) .5771(1) .4439(3) .0439(16)
C10 .0989(5) .4915(1) .3207(3) .0387(12)
C11 .2891(5) .4871(1) .5429(3) .0363(12)
C12 .2889(5) .5444(1) .5465(3) .0372(11)
C13 .1060(5) .5487(1) .3348(3) .0408(13)
O14 .2112(4) .4047(1) .4357(2) .0514(10)
C15 .1113(6) .3712(1) .3268(3) .0474(15)
C16 .1533(5) .3125(1) .3660(3) .0436(13)
C17 .2497(6) .2776(1) .3193(3) .0471(14)
C18 .2742(9) .2173(2) .3536(4) .063(2)
C19 .1444(6) .1965(1) .4213(3) .0518(15)
C20 .1604(8) .2389(2) .5174(4) .0664(19)
C21 .0698(8) .2949(2) .4584(4) .060(2)
C22 .3453(10) .2918(2) .2305(5) .070(2)
C23 .2439(10) .1418(2) .4850(5) .083(3)
C24 -.0942(8) .1869(2) .3310(5) .080(2)
H2 -.133(6) .542(1) .057(3) .050(9)
H3 -.044(5) .450(1) .150(3) .043(9)
H5 .385(5) .422(1) .655(3) .047(10)
H6 .537(6) .466(1) .841(3) .061(11)
H9 .202(5) .615(1) .446(3) .043(9)
H151 -.047(6) .379(1) .295(3) .054(10)
H152 .175(5) .381(1) .273(3) .053(10)
H181 .249(7) .196(2) .286(4) .084(14)
H182 .441(9) .211(2) .409(5) .103(17)
H201 .080(7) .223(2) .571(4) .091(14)
H202 .331(7) .241(2) .580(4) .088(14)
H211 -.088(7) .295(1) .413(3) .060(11)
H212 .107(6) .323(1) .528(3) .065(11)
H221 .353(8) .328(2) .215(4) .094(16)
H222 .497(11) .282(3) .261(6) .154(26)
H223 .274(10) .275(2) .148(6) .130(22)
H231 .146(7) .129(2) .528(4) .078(12)
H232 .423(12) .154(3) .555(6) .177(25)
H233 .242(8) .113(2) .416(5) .112(7)
H241 -.161(7) .226(2) .282(4) .092(14)
H242 -.100(9) .153(2) .267(5) .130(19)
H243 -.180(10) .173(3) .385(6) .159(24)

loop_
_geom_angle_atom_site_label_1
_geom_angle_atom_site_label_2
_geom_angle_atom_site_label_3
_geom_angle
_geom_angle_publ_flag
C6 C7 O8 116.7(2) yes
C6 C7 O7 126.8(3) yes
O7 C7 O8 116.5(2) yes
C12 C9 C13 114.4(2) yes
O8 C12 C9 116.1(2) yes
C9 C13 C10 126.4(3) yes
C2 O1 C13 105.4(2) no
O1 C2 C3 112.5(3) no
C2 C3 C10 107.0(4) no
C11 C4 O14 114.1(3) no
C10 C4 O14 127.0(3) no
C10 C4 C11 118.9(2) no
C6 C5 C11 121.4(2) no
C5 C6 C7 121.3(3) no
C7 O8 C12 122.7(2) no
O1 C13 C10 110.5(3) no
O1 C13 C9 123.1(2) no
C4 O14 C15 120.5(2) no
O14 C15 C16 107.6(2) no
C15 C16 C21 115.2(3) no
C15 C16 C17 122.7(3) no
C17 C16 C21 122.1(3) no
C16 C17 C22 125.8(3) no
C16 C17 C18 121.4(3) no
C18 C17 C22 112.7(3) no
C3 C10 C4 138.4(3) no
C4 C10 C13 117.0(3) no
C3 C10 C13 104.6(3) no
C4 C11 C5 122.8(2) no
C5 C11 C12 117.8(3) no
C4 C11 C12 119.4(3) no
C9 C12 C11 123.9(3) no
O8 C12 C11 120.0(3) no
C17 C18 C19 116.8(4) no
C18 C19 C24 110.0(3) no
C18 C19 C23 109.2(4) no
C18 C19 C20 108.1(3) no
C23 C19 C24 109.0(3) no
C20 C19 C24 111.0(3) no
C20 C19 C23 109.5(3) no
C19 C20 C21 111.5(3) no
C16 C21 C20 113.2(4) no
O1 C2 H2 116(2) no
C3 C2 H2 132(2) no
C2 C3 H3 126(2) no
C10 C3 H3 127(2) no
C11 C5 H5 118(2) no
C6 C5 H5 120(2) no
C5 C6 H6 122(2) no
C7 C6 H6 117(2) no
C13 C9 H9 121(2) no
C12 C9 H9 124(2) no
O14 C15 H152 107(2) no
O14 C15 H151 105(2) no
C16 C15 H152 113(2) no
C21 C20 H201 114(3) no
C20 C21 H212 108(2) no
C20 C21 H211 113(2) no
C16 C21 H212 112(2) no
C16 C21 H211 104(2) no
C17 C22 H223 116(4) no
C17 C22 H222 112(4) no
C17 C22 H221 117(3) no
C19 C23 H233 109(3) no
C19 C23 H232 103(3) no
C16 C15 H151 109(2) no
C17 C18 H182 106(3) no
C17 C18 H181 110(3) no
C19 C18 H182 109(3) no
C19 C18 H181 111(3) no
C19 C20 H202 106(3) no
C19 C20 H201 108(2) no
C21 C20 H202 112(2) no
C19 C23 H231 106(2) no
C19 C24 H243 107(4) no
C19 C24 H242 109(3) no
C19 C24 H241 108(3) no

loop_
_geom_bond_atom_site_label_1
_geom_bond_atom_site_label_2
_geom_bond_distance
_geom_bond_publ_flag
O1 C2 1.380(5) yes
O1 C13 1.367(4) yes
C2 C3 1.323(6) yes
C4 C11 1.416(4) yes
C5 C6 1.335(4) yes
C7 O8 1.376(4) yes
O8 C12 1.381(4) yes
C10 C13 1.403(3) yes
C16 C17 1.330(5) yes
C3 C10 1.443(4) no
C4 C10 1.402(4) no
C4 O14 1.352(3) no
C5 C11 1.424(4) no
C6 C7 1.442(3) no
C7 O7 1.204(4) no
C9 C12 1.375(4) no
C9 C13 1.377(4) no
C11 C12 1.397(3) no
O14 C15 1.445(4) no
C15 C16 1.495(3) no
C16 C21 1.505(7) no
C17 C18 1.517(5) no
C17 C22 1.503(9) no
C18 C19 1.512(8) no
C19 C20 1.520(6) no
C19 C23 1.542(5) no
C19 C24 1.528(5) no
C20 C21 1.540(7) no
C2 H2 0.93(4) no
C3 H3 0.91(3) no
C5 H5 0.90(4) no
C6 H6 0.96(4) no
C9 H9 0.94(3) no
C15 H151 0.99(4) no
C15 H152 0.95(5) no
C18 H181 0.91(5) no
C18 H182 1.05(5) no
C20 H201 1.08(6) no
C20 H202 1.08(4) no
C21 H211 0.96(4) no
C21 H212 1.03(4) no
C22 H221 0.90(5) no
C22 H222 0.95(7) no
C22 H223 0.98(6) no
C23 H231 1.05(5) no
C23 H232 1.18(6) no
C23 H233 1.08(6) no
C24 H241 1.11(5) no
C24 H242 1.12(6) no
C24 H243 1.09(8) no

loop_
_geom_torsion_atom_site_label_1
_geom_torsion_atom_site_label_2
_geom_torsion_atom_site_label_3
_geom_torsion_atom_site_label_4
_geom_torsion
_geom_torsion_publ_flag
C17 C16 C21 C20 15.5(6) yes
C21 C16 C17 C18 2.1(6) yes
C16 C17 C18 C19 12.3(6) yes
C17 C18 C19 C20 -42.3(5) yes
C18 C19 C20 C21 59.2(5) yes
C19 C20 C21 C16 -47.0(5) yes
